data_2020208
loop_
_publ_author_name
'Viriyarattanasak, Chotika'
'Shiro, Motoo'
'Munekawa, Shigeru'
'Franks, Felix'
'Ikeda, Satomi'
'Kajiwara, Kazuhito'

_publ_section_title
;
 Dehydration of raffinose pentahydrate: structures of raffinose 5-,
 4.433-, 4.289- and 4.127-hydrate at 93K
;
_journal_coeditor_code SK3602
_journal_issue 11
_journal_name_full 'Acta Crystallographica Section C'
_journal_page_first
;
;
_journal_paper_doi 10.1107/S2053229615017374
_journal_volume 71
_journal_year 2015
_chemical_formula_iupac 'C18 H32 O16 , 4.433H2 O'
_chemical_formula_moiety 'C18 H32 O16, 4.433(H2 O)'
_chemical_formula_sum 'C18 H40.866 O20.433'
_chemical_formula_weight 584.26
_chemical_name_common 'raffinose 4.433-hydrate'
_chemical_name_systematic
;<i>O</i>-\a-<i>D</i>-Galactopyranosyl-(1 \\rightarrow 6)-\a-<i>D</i>-glucopyranosyl-(1 \\rightarrow 2)-\b-<i>D</i>-fructofuranose
4.433-hydrate
;
_space_group_IT_number 19
_symmetry_cell_setting orthorhombic
_symmetry_space_group_name_Hall 'P 2ac 2ab'
_symmetry_space_group_name_H-M 'P 21 21 21'
_atom_sites_solution_hydrogens geom
_atom_sites_solution_primary direct
_atom_sites_solution_secondary difmap
_cell_angle_alpha 90.0000
_cell_angle_beta 90.0000
_cell_angle_gamma 90.0000
_cell_formula_units_Z 4
_cell_length_a 8.91348(16)
_cell_length_b 12.2915(2)
_cell_length_c 23.6567(7)
_cell_measurement_reflns_used 23307
_cell_measurement_temperature 93
_cell_measurement_theta_max 68.22
_cell_measurement_theta_min 4.05
_cell_volume 2591.83(10)
_computing_cell_refinement
;
PROCESS-AUTO (Rigaku, 1998)
;
_computing_data_collection
;
PROCESS-AUTO (Rigaku, 1998)
;
_computing_data_reduction
;
PROCESS-AUTO (Rigaku, 1998)
;
_computing_molecular_graphics
;
CrystalStructure (Rigaku & Rigaku Americas Corporation, 2014)
and <i>ORTEPII</i> (Johnson, 1976)
;
_computing_publication_material
;
CrystalStructure (Rigaku & Rigaku Americas Corporation, 2014)
;
_computing_structure_refinement
;
SHELXL2014 (Sheldrick, 2015)
;
_computing_structure_solution
;
SHELXS2013 (Sheldrick, 2008)
;
_diffrn_ambient_temperature 93
_diffrn_detector_area_resol_mean 10.000
_diffrn_measured_fraction_theta_full 0.999
_diffrn_measured_fraction_theta_max 0.998
_diffrn_measurement_device_type 'Rigaku R-AXIS RAPID'
_diffrn_measurement_method \w
_diffrn_radiation_type 'Cu K\a'
_diffrn_radiation_wavelength 1.54187
_diffrn_reflns_av_R_equivalents 0.0275
_diffrn_reflns_limit_h_max 10
_diffrn_reflns_limit_h_min -10
_diffrn_reflns_limit_k_max 14
_diffrn_reflns_limit_k_min -14
_diffrn_reflns_limit_l_max 28
_diffrn_reflns_limit_l_min -27
_diffrn_reflns_number 29137
_diffrn_reflns_theta_full 67.687
_diffrn_reflns_theta_max 68.241
_diffrn_reflns_theta_min 4.053
_diffrn_standards_number 0
_exptl_absorpt_coefficient_mu 1.217
_exptl_absorpt_correction_T_max 0.864
_exptl_absorpt_correction_T_min 0.707
_exptl_absorpt_correction_type multi-scan
_exptl_absorpt_process_details
;
(ABSCOR; Higashi, 1995)
;
_exptl_crystal_colour colourless
_exptl_crystal_density_diffrn 1.497
_exptl_crystal_density_method 'not measured'
_exptl_crystal_description block
_exptl_crystal_F_000 1249.20
_exptl_crystal_size_max 0.150
_exptl_crystal_size_mid 0.120
_exptl_crystal_size_min 0.120
_refine_diff_density_max 0.27
_refine_diff_density_min -0.25
_refine_ls_abs_structure_details
;
Flack x parameter determined using 1899 quotients [(I^+^) -
(I^-^)]/[(I^+^) +
(I^-^)] (Parsons <i>et al.</i>,  2013)
;
_refine_ls_abs_structure_Flack 0.09(4)
_refine_ls_extinction_method none
_refine_ls_goodness_of_fit_ref 1.190
_refine_ls_hydrogen_treatment constr
_refine_ls_number_parameters 362
_refine_ls_number_reflns 4740
_refine_ls_number_restraints 0
_refine_ls_R_factor_all 0.0479
_refine_ls_R_factor_gt 0.0461
_refine_ls_shift/su_max 0.000
_refine_ls_structure_factor_coef Fsqd
_refine_ls_weighting_details 'w = 1/[\s^2^(Fo^2^)+(0.0082P)^2^+4.6616P] where P=(Fo^2^+2Fc^2^)/3'
_refine_ls_weighting_scheme calc
_refine_ls_wR_factor_gt 0.1011
_refine_ls_wR_factor_ref 0.1018
_reflns_number_gt 4568
_reflns_number_total 4743
_reflns_threshold_expression F^2^>2.0\s(F^2^)
_cod_data_source_file sk3602sup1.cif
_cod_data_source_block II
_cod_original_cell_volume 2591.84(10)
_cod_database_code 2020208
_shelxl_version_number 2.014

loop_
_symmetry_equiv_pos_site_id
_symmetry_equiv_pos_as_xyz
1 +X,+Y,+Z
2 1/2+X,1/2-Y,-Z
3 -X,1/2+Y,1/2-Z
4 1/2-X,-Y,1/2+Z

loop_
_atom_site_type_symbol
_atom_site_label
_atom_site_fract_x
_atom_site_fract_y
_atom_site_fract_z
_atom_site_U_iso_or_equiv
_atom_site_adp_type
_atom_site_calc_flag
_atom_site_occupancy
_atom_site_disorder_assembly
_atom_site_disorder_group
C C1 0.2789(5) 0.3220(4) 0.14196(19) 0.0163(9) Uani d 1 . .
H H1 0.2987 0.2461 0.1286 0.020 Uiso calc 1 . .
C C2 0.3949(5) 0.3996(4) 0.11615(19) 0.0172(9) Uani d 1 . .
H H2 0.3860 0.3940 0.0741 0.021 Uiso calc 1 . .
C C3 0.3605(5) 0.5173(4) 0.13253(19) 0.0175(9) Uani d 1 . .
H H3 0.3757 0.5266 0.1741 0.021 Uiso calc 1 . .
C C4 0.1997(5) 0.5459(4) 0.1176(2) 0.0179(9) Uani d 1 . .
H H4 0.1880 0.5472 0.0756 0.021 Uiso calc 1 . .
C C5 0.0917(5) 0.4636(3) 0.14269(18) 0.0163(9) Uani d 1 . .
H H5 0.0984 0.4674 0.1848 0.020 Uiso calc 1 . .
C C6 -0.0696(5) 0.4820(4) 0.12524(17) 0.0156(9) Uani d 1 . .
H H6A -0.1350 0.4264 0.1428 0.019 Uiso calc 1 . .
H H6B -0.1034 0.5546 0.1380 0.019 Uiso calc 1 . .
C C1' -0.2215(5) 0.5069(4) 0.04490(19) 0.0175(9) Uani d 1 . .
H H1' -0.3005 0.4694 0.0677 0.021 Uiso calc 1 . .
C C2' -0.2353(5) 0.4717(3) -0.01677(19) 0.0172(9) Uani d 1 . .
H H2' -0.3397 0.4887 -0.0294 0.021 Uiso calc 1 . .
C C3' -0.1277(5) 0.5360(3) -0.05433(18) 0.0168(9) Uani d 1 . .
H H3' -0.0222 0.5157 -0.0445 0.020 Uiso calc 1 . .
C C4' -0.1491(5) 0.6587(4) -0.04472(19) 0.0180(9) Uani d 1 . .
H H4' -0.0685 0.6984 -0.0657 0.022 Uiso calc 1 . .
C C5' -0.1326(5) 0.6838(3) 0.01781(19) 0.0171(9) Uani d 1 . .
H H5' -0.0293 0.6634 0.0305 0.021 Uiso calc 1 . .
C C6' -0.1625(5) 0.8019(4) 0.0326(2) 0.0198(10) Uani d 1 . .
H H6'A -0.2597 0.8246 0.0161 0.024 Uiso calc 1 . .
H H6'B -0.1698 0.8096 0.0742 0.024 Uiso calc 1 . .
C C1'' 0.3797(5) 0.2120(3) 0.27357(19) 0.0172(9) Uani d 1 . .
H H1''A 0.4639 0.1880 0.2493 0.021 Uiso calc 1 . .
H H1''B 0.4129 0.2768 0.2950 0.021 Uiso calc 1 . .
C C2'' 0.2466(5) 0.2415(3) 0.23698(19) 0.0162(9) Uani d 1 . .
C C3'' 0.1052(5) 0.2776(3) 0.2689(2) 0.0179(9) Uani d 1 . .
H H3'' 0.0982 0.2361 0.3052 0.021 Uiso calc 1 . .
C C4'' -0.0197(5) 0.2403(4) 0.2295(2) 0.0187(10) Uani d 1 . .
H H4'' -0.0228 0.2915 0.1967 0.022 Uiso calc 1 . .
C C5'' 0.0417(5) 0.1323(4) 0.20865(19) 0.0183(9) Uani d 1 . .
H H5'' 0.0182 0.0745 0.2370 0.022 Uiso calc 1 . .
C C6'' -0.0110(5) 0.0956(4) 0.1511(2) 0.0201(10) Uani d 1 . .
H H6''A -0.1220 0.0966 0.1500 0.024 Uiso calc 1 . .
H H6''B 0.0260 0.1471 0.1221 0.024 Uiso calc 1 . .
O O1 0.2984(3) 0.3273(2) 0.20075(12) 0.0147(6) Uani d 1 . .
O O2 0.5429(3) 0.3671(3) 0.13107(13) 0.0191(7) Uani d 1 . .
H H2O 0.5654 0.3922 0.1696 0.023 Uiso d 1 . .
O O3 0.4567(3) 0.5912(3) 0.10272(13) 0.0207(7) Uani d 1 . .
H H3O 0.5394 0.6158 0.1236 0.025 Uiso d 1 . .
O O4 0.1581(3) 0.6492(2) 0.14038(13) 0.0188(7) Uani d 1 . .
H H4O 0.1796 0.7034 0.1197 0.023 Uiso d 1 . .
O O5 0.1318(3) 0.3548(2) 0.12470(12) 0.0164(6) Uani d 1 . .
O O6 -0.0793(3) 0.4748(2) 0.06457(12) 0.0158(6) Uani d 1 . .
O O2' -0.2139(3) 0.3575(2) -0.02263(13) 0.0198(7) Uani d 1 . .
H H2'O -0.1280 0.3322 -0.0098 0.024 Uiso d 1 . .
O O3' -0.1536(4) 0.5124(2) -0.11259(12) 0.0192(7) Uani d 1 . .
H H3'O -0.0851 0.4585 -0.1215 0.023 Uiso d 1 . .
O O4' -0.2912(4) 0.6939(2) -0.06579(13) 0.0191(7) Uani d 1 . .
H H4'O -0.3828 0.6706 -0.0445 0.023 Uiso d 1 . .
O O5' -0.2413(3) 0.6225(2) 0.04962(12) 0.0161(6) Uani d 1 . .
O O6' -0.0462(3) 0.8711(3) 0.01191(13) 0.0200(7) Uani d 1 . .
H H6'O -0.0538 0.8870 -0.0291 0.024 Uiso d 1 . .
O O1'' 0.3412(3) 0.1268(2) 0.31215(12) 0.0187(7) Uani d 1 . .
H H1''O 0.3281 0.0612 0.2970 0.022 Uiso d 1 . .
O O2'' 0.2037(3) 0.1481(2) 0.20632(13) 0.0186(7) Uani d 1 . .
O O3'' 0.1120(3) 0.3896(2) 0.28114(13) 0.0187(7) Uani d 1 . .
H H3''O 0.0531 0.4120 0.3121 0.022 Uiso d 1 . .
O O4'' -0.1660(3) 0.2367(3) 0.25380(14) 0.0214(7) Uani d 1 . .
H H4''O -0.1561 0.2077 0.2876 0.026 Uiso d 1 . .
O O6'' 0.0410(4) -0.0115(2) 0.13788(13) 0.0203(7) Uani d 1 . .
H H6''O 0.1449 -0.0014 0.1298 0.024 Uiso d 1 . .
O O1W 0.7963(10) 0.0857(7) 0.0361(4) 0.036(3) Uani d 0.433(8) A 1
H H1WA 0.8675 0.1438 0.0317 0.043 Uiso d 0.433(8) A 1
H H1WB 0.8534 0.0239 0.0349 0.043 Uiso d 0.433(8) A 1
O O2W 0.5840(4) 0.1418(3) 0.11853(14) 0.0239(7) Uani d 1 . .
H H2WA 0.5871 0.2169 0.1262 0.029 Uiso d 1 . .
H H2WB 0.6363 0.1524 0.0853 0.029 Uiso d 1 . .
O O3W 0.6462(4) 0.4195(3) 0.23571(13) 0.0226(7) Uani d 1 . .
H H3WA 0.5680 0.4378 0.2605 0.027 Uiso d 1 . .
H H3WB 0.7182 0.3727 0.2518 0.027 Uiso d 1 . .
O O4W 0.0168(9) 0.2513(7) 0.0246(4) 0.030(2) Uani d 0.433(8) A 1
H H4WA 0.0454 0.2997 0.0544 0.036 Uiso d 0.433(8) A 1
H H4WB 0.1058 0.2175 0.0196 0.036 Uiso d 0.433(8) A 1
O O5W 0.6031(4) 0.0004(3) 0.21357(15) 0.0281(8) Uani d 1 . .
H H5WA 0.6197 0.0527 0.1901 0.034 Uiso d 1 . .
H H5WB 0.6952 -0.0363 0.2190 0.034 Uiso d 1 . .
O O6W 0.0899(7) 0.3106(4) 0.0018(2) 0.0183(16) Uani d 0.567(8) A 2
H H6WA 0.1471 0.2404 0.0030 0.022 Uiso d 0.567(8) A 2
H H6WB 0.0816 0.3428 0.0379 0.022 Uiso d 0.567(8) A 2

loop_
_atom_site_aniso_label
_atom_site_aniso_U_11
_atom_site_aniso_U_22
_atom_site_aniso_U_33
_atom_site_aniso_U_12
_atom_site_aniso_U_13
_atom_site_aniso_U_23
C1 0.015(2) 0.015(2) 0.019(2) 0.0017(18) -0.0002(18) -0.0002(18)
C2 0.013(2) 0.020(2) 0.018(2) 0.0013(18) 0.0018(18) 0.0029(18)
C3 0.018(2) 0.019(2) 0.016(2) -0.0014(19) 0.0025(18) 0.0030(18)
C4 0.017(2) 0.018(2) 0.019(2) 0.0024(18) 0.0002(18) -0.0020(18)
C5 0.018(2) 0.014(2) 0.016(2) 0.0004(18) -0.0021(18) 0.0023(18)
C6 0.016(2) 0.018(2) 0.013(2) 0.0031(17) 0.0013(17) 0.0011(17)
C1' 0.017(2) 0.012(2) 0.024(2) -0.0002(18) 0.0026(19) 0.0046(18)
C2' 0.014(2) 0.015(2) 0.023(2) 0.0012(17) -0.0022(19) 0.0003(19)
C3' 0.014(2) 0.019(2) 0.017(2) 0.0013(18) -0.0021(18) -0.0003(18)
C4' 0.014(2) 0.017(2) 0.023(2) 0.0000(18) 0.0020(19) 0.0037(19)
C5' 0.016(2) 0.014(2) 0.022(2) -0.0002(17) -0.0005(19) 0.0037(18)
C6' 0.018(2) 0.016(2) 0.025(2) 0.0012(18) 0.0023(19) -0.0010(18)
C1'' 0.017(2) 0.013(2) 0.021(2) -0.0013(17) -0.0011(19) 0.0014(18)
C2'' 0.017(2) 0.011(2) 0.021(2) -0.0024(18) 0.0011(18) 0.0002(18)
C3'' 0.018(2) 0.013(2) 0.022(2) -0.0028(18) 0.0026(19) -0.0002(18)
C4'' 0.017(2) 0.019(2) 0.020(2) -0.0045(19) 0.0022(19) -0.0001(19)
C5'' 0.013(2) 0.020(2) 0.022(2) -0.0041(19) 0.0022(18) 0.0010(19)
C6'' 0.021(2) 0.014(2) 0.024(3) -0.0010(19) 0.0008(19) 0.0010(19)
O1 0.0137(15) 0.0132(14) 0.0171(15) -0.0018(12) 0.0007(12) -0.0010(12)
O2 0.0152(15) 0.0204(16) 0.0218(16) 0.0028(14) 0.0020(13) -0.0011(14)
O3 0.0144(15) 0.0195(16) 0.0280(18) -0.0039(13) -0.0006(14) 0.0065(14)
O4 0.0216(16) 0.0111(14) 0.0235(16) -0.0001(13) 0.0029(14) 0.0020(13)
O5 0.0135(15) 0.0156(15) 0.0200(16) 0.0013(13) -0.0006(12) 0.0003(13)
O6 0.0148(16) 0.0177(15) 0.0147(15) 0.0015(12) -0.0008(12) 0.0033(12)
O2' 0.0167(15) 0.0143(15) 0.0285(18) -0.0012(13) -0.0029(13) -0.0015(14)
O3' 0.0210(16) 0.0172(15) 0.0195(16) 0.0032(13) 0.0018(13) -0.0038(13)
O4' 0.0179(16) 0.0175(16) 0.0219(17) 0.0033(13) -0.0004(13) 0.0029(13)
O5' 0.0136(15) 0.0146(15) 0.0203(15) -0.0010(12) 0.0036(13) 0.0017(13)
O6' 0.0181(15) 0.0196(16) 0.0224(16) -0.0036(13) -0.0029(13) 0.0020(14)
O1'' 0.0218(16) 0.0140(15) 0.0203(16) 0.0003(13) -0.0001(13) 0.0010(13)
O2'' 0.0169(15) 0.0135(15) 0.0253(17) -0.0012(13) 0.0014(13) -0.0055(13)
O3'' 0.0208(16) 0.0133(15) 0.0219(16) 0.0001(12) 0.0058(13) -0.0017(12)
O4'' 0.0139(16) 0.0245(17) 0.0259(17) 0.0002(13) 0.0047(14) 0.0036(14)
O6'' 0.0182(16) 0.0180(16) 0.0247(17) -0.0026(13) 0.0033(14) -0.0030(13)
O1W 0.032(5) 0.023(4) 0.052(6) 0.000(4) 0.000(4) 0.001(4)
O2W 0.0233(17) 0.0225(16) 0.0259(17) -0.0034(15) 0.0025(14) -0.0004(14)
O3W 0.0197(17) 0.0222(17) 0.0257(17) 0.0024(14) 0.0009(14) 0.0026(14)
O4W 0.024(5) 0.022(4) 0.045(5) 0.002(4) -0.008(4) -0.006(4)
O5W 0.0203(17) 0.0260(18) 0.038(2) 0.0021(15) 0.0001(16) 0.0106(16)
O6W 0.024(3) 0.018(3) 0.013(3) 0.007(3) -0.002(2) -0.005(2)

loop_
_atom_type_symbol
_atom_type_description
_atom_type_scat_dispersion_real
_atom_type_scat_dispersion_imag
_atom_type_scat_source
C C 0.0181 0.0091
;
International Tables for Crystallography
(1992, Vol. C, Tables 4.2.6.8 and 6.1.1.4)
;
H H 0.0000 0.0000
;
International Tables for Crystallography
(1992, Vol. C, Table 6.1.1.4)
;
O O 0.0492 0.0322
;
International Tables for Crystallography
(1992, Vol. C, Tables 4.2.6.8 and 6.1.1.4)
;

loop_
_geom_angle_atom_site_label_1
_geom_angle_atom_site_label_2
_geom_angle_atom_site_label_3
_geom_angle
_geom_angle_publ_flag
C2 C1 O1 106.4(3) no
C2 C1 O5 109.2(3) no
O1 C1 O5 112.5(3) no
C1 C2 C3 110.7(4) no
C1 C2 O2 110.6(4) no
C3 C2 O2 112.9(4) no
C2 C3 C4 110.4(4) no
C2 C3 O3 110.8(4) no
C4 C3 O3 107.7(3) no
C3 C4 C5 110.7(4) no
C3 C4 O4 111.3(4) no
C5 C4 O4 106.3(3) no
C4 C5 C6 113.4(4) no
C4 C5 O5 110.1(3) no
C6 C5 O5 107.0(3) no
C5 C6 O6 108.6(3) no
C2' C1' O6 108.0(3) no
C2' C1' O5' 110.2(3) no
O6 C1' O5' 111.3(3) no
C1' C2' C3' 111.0(4) no
C1' C2' O2' 111.2(3) no
C3' C2' O2' 111.7(4) no
C2' C3' C4' 110.1(4) no
C2' C3' O3' 110.8(3) no
C4' C3' O3' 108.8(3) no
C3' C4' C5' 109.3(4) no
C3' C4' O4' 110.8(3) no
C5' C4' O4' 111.4(4) no
C4' C5' C6' 113.7(4) no
C4' C5' O5' 109.8(3) no
C6' C5' O5' 105.2(3) no
C5' C6' O6' 111.3(4) no
C2'' C1'' O1'' 110.7(4) no
C1'' C2'' C3'' 115.6(4) no
C1'' C2'' O1 105.4(3) no
C1'' C2'' O2'' 108.1(3) no
C3'' C2'' O1 110.2(3) no
C3'' C2'' O2'' 105.4(3) no
O1 C2'' O2'' 112.2(3) no
C2'' C3'' C4'' 102.2(4) no
C2'' C3'' O3'' 110.4(4) no
C4'' C3'' O3'' 116.8(4) no
C3'' C4'' C5'' 101.5(4) no
C3'' C4'' O4'' 115.6(4) no
C5'' C4'' O4'' 115.7(4) no
C4'' C5'' C6'' 116.3(4) no
C4'' C5'' O2'' 104.7(3) no
C6'' C5'' O2'' 108.3(4) no
C5'' C6'' O6'' 111.8(4) no
C1 O1 C2'' 121.2(3) no
C1 O5 C5 113.7(3) no
C6 O6 C1' 111.5(3) no
C1' O5' C5' 113.2(3) no
C2'' O2'' C5'' 110.9(3) no
H1 C1 C2 110 no
H1 C1 O1 110 no
H1 C1 O5 110 no
C1 C2 H2 107 no
H2 C2 C3 107 no
H2 C2 O2 107 no
C2 C3 H3 109 no
H3 C3 C4 109 no
H3 C3 O3 109 no
C3 C4 H4 109 no
H4 C4 C5 109 no
H4 C4 O4 109 no
C4 C5 H5 109 no
H5 C5 C6 109 no
H5 C5 O5 109 no
C5 C6 H6A 110 no
C5 C6 H6B 110 no
H6A C6 H6B 108 no
H6A C6 O6 110 no
H6B C6 O6 110 no
H1' C1' C2' 109 no
H1' C1' O6 109 no
H1' C1' O5' 109 no
C1' C2' H2' 108 no
H2' C2' C3' 108 no
H2' C2' O2' 108 no
C2' C3' H3' 109 no
H3' C3' C4' 109 no
H3' C3' O3' 109 no
C3' C4' H4' 108 no
H4' C4' C5' 108 no
H4' C4' O4' 108 no
C4' C5' H5' 109 no
H5' C5' C6' 109 no
H5' C5' O5' 109 no
C5' C6' H6'A 109 no
C5' C6' H6'B 109 no
H6'A C6' H6'B 108 no
H6'A C6' O6' 109 no
H6'B C6' O6' 109 no
H1''A C1'' H1''B 108 no
H1''A C1'' C2'' 110 no
H1''A C1'' O1'' 110 no
H1''B C1'' C2'' 110 no
H1''B C1'' O1'' 110 no
C2'' C3'' H3'' 109 no
H3'' C3'' C4'' 109 no
H3'' C3'' O3'' 109 no
C3'' C4'' H4'' 108 no
H4'' C4'' C5'' 108 no
H4'' C4'' O4'' 108 no
C4'' C5'' H5'' 109 no
H5'' C5'' C6'' 109 no
H5'' C5'' O2'' 109 no
C5'' C6'' H6''A 109 no
C5'' C6'' H6''B 109 no
H6''A C6'' H6''B 108 no
H6''A C6'' O6'' 109 no
H6''B C6'' O6'' 109 no
C2 O2 H2O 109 no
C3 O3 H3O 115 no
C4 O4 H4O 115 no
C2' O2' H2'O 116 no
C3' O3' H3'O 105 no
C4' O4' H4'O 117 no
C6' O6' H6'O 114 no
C1'' O1'' H1''O 116 no
C3'' O3'' H3''O 115 no
C4'' O4'' H4''O 107 no
C6'' O6'' H6''O 104 no
H1WA O1W H1WB 104 no
H2WA O2W H2WB 91 no
H3WA O3W H3WB 114 no
H4WA O4W H4WB 99 no
H5WA O5W H5WB 107 no
H6WA O6W H6WB 112 no

loop_
_geom_bond_atom_site_label_1
_geom_bond_atom_site_label_2
_geom_bond_distance
_geom_bond_publ_flag
C1 C2 1.533(6) no
C1 O1 1.403(5) no
C1 O5 1.431(5) no
C2 C3 1.529(6) no
C2 O2 1.423(5) no
C3 C4 1.518(6) no
C3 O3 1.434(5) no
C4 C5 1.517(6) no
C4 O4 1.429(5) no
C5 C6 1.513(6) no
C5 O5 1.448(5) no
C6 O6 1.441(5) no
C1' C2' 1.527(6) no
C1' O6 1.407(5) no
C1' O5' 1.436(5) no
C2' C3' 1.527(6) no
C2' O2' 1.423(5) no
C3' C4' 1.538(6) no
C3' O3' 1.427(5) no
C4' C5' 1.518(6) no
C4' O4' 1.428(5) no
C5' C6' 1.518(6) no
C5' O5' 1.440(5) no
C6' O6' 1.428(6) no
C1'' C2'' 1.513(6) no
C1'' O1'' 1.430(5) no
C2'' C3'' 1.535(6) no
C2'' O1 1.435(5) no
C2'' O2'' 1.411(5) no
C3'' C4'' 1.522(7) no
C3'' O3'' 1.408(5) no
C4'' C5'' 1.518(7) no
C4'' O4'' 1.426(6) no
C5'' C6'' 1.511(7) no
C5'' O2'' 1.458(5) no
C6'' O6'' 1.429(6) no
C1 H1 1.00 no
C2 H2 1.00 no
C3 H3 1.00 no
C4 H4 1.00 no
C5 H5 1.00 no
C6 H6A 0.99 no
C6 H6B 0.99 no
C1' H1' 1.00 no
C2' H2' 1.00 no
C3' H3' 1.00 no
C4' H4' 1.00 no
C5' H5' 1.00 no
C6' H6'A 0.99 no
C6' H6'B 0.99 no
C1'' H1''A 0.99 no
C1'' H1''B 0.99 no
C3'' H3'' 1.00 no
C4'' H4'' 1.00 no
C5'' H5'' 1.00 no
C6'' H6''A 0.99 no
C6'' H6''B 0.99 no
O2 H2O 0.98 no
O3 H3O 0.99 no
O4 H4O 0.85 no
O2' H2'O 0.88 no
O3' H3'O 0.93 no
O4' H4'O 1.00 no
O6' H6'O 0.99 no
O1'' H1''O 0.89 no
O3'' H3''O 0.94 no
O4'' H4''O 0.88 no
O6'' H6''O 0.95 no
O1W H1WA 0.96 no
O1W H1WB 0.91 no
O2W H2WA 0.94 no
O2W H2WB 0.92 no
O3W H3WA 0.94 no
O3W H3WB 0.94 no
O4W H4WA 0.96 no
O4W H4WB 0.90 no
O5W H5WA 0.86 no
O5W H5WB 0.95 no
O6W H6WA 1.00 no
O6W H6WB 0.94 no

loop_
_geom_hbond_atom_site_label_D
_geom_hbond_atom_site_label_H
_geom_hbond_atom_site_label_A
_geom_hbond_site_symmetry_A
_geom_hbond_distance_DH
_geom_hbond_distance_HA
_geom_hbond_distance_DA
_geom_hbond_angle_DHA
_geom_hbond_publ_flag
O2 H2O O3W . 0.98 1.76 2.719(4) 166 no
O3 H3O O1'' 3_655 0.94 1.86 2.737(4) 155 no
O4 H4O O4' 2_565 0.85 1.81 2.652(4) 170 no
O2' H2'O O4W . 0.88 1.82 2.680(9) 164 no
O2' H2'O O6W . 0.88 1.98 2.829(7) 162 no
O3' H3'O O2W 2_455 0.93 1.95 2.846(4) 163 no
O4' H4'O O6' 2_465 1.00 1.73 2.726(4) 176 no
O6' H6'O O3 2_465 0.99 1.77 2.751(4) 173 no
O1'' H1''O O3W 3_645 0.89 1.92 2.791(4) 166 no
O3'' H3''O O6'' 3_555 0.94 1.73 2.647(4) 164 no
O4'' H4''O O4 3_545 0.88 1.85 2.725(4) 174 no
O6'' H6''O O3' 2_555 0.95 1.85 2.787(5) 168 no
O1W H1WA O4W 1_655 0.96 1.88 2.843(12) 176 no
O1W H1WB O6' 1_645 0.91 2.15 3.041(9) 165 no
O2W H2WA O2 . 0.94 1.89 2.809(5) 164 no
O2W H2WB O1W . 0.92 2.02 2.803(9) 142 no
O2W H2WB O6W 2_555 0.92 2.15 2.907(6) 139 no
O3W H3WA O5W 3_655 0.94 1.82 2.714(5) 160 no
O3W H3WB O4'' 1_655 0.94 1.97 2.835(5) 153 no
O4W H4WA O5 . 0.96 1.95 2.876(9) 161 no
O4W H4WA O6 . 0.96 2.43 3.029(9) 120 no
O4W H4WB O2' 2_555 0.90 1.85 2.748(9) 170 no
O5W H5WA O2W . 0.86 2.04 2.847(5) 155 no
O5W H5WB O3'' 3_645 0.95 1.95 2.884(5) 172 no
O6W H6WA O2' 2_555 1.00 1.79 2.752(6) 160 no
O6W H6WB O5 . 0.94 2.11 2.981(6) 153 no
O6W H6WB O6 . 0.94 2.26 2.924(6) 127 no

loop_
_geom_torsion_atom_site_label_1
_geom_torsion_atom_site_label_2
_geom_torsion_atom_site_label_3
_geom_torsion_atom_site_label_4
_geom_torsion
_geom_torsion_publ_flag
C2 C1 O1 C2'' -158.9(3) no
O1 C1 C2 C3 -65.7(4) no
O1 C1 C2 O2 60.2(4) no
C2 C1 O5 C5 -60.7(4) no
O5 C1 C2 C3 56.0(4) no
O5 C1 C2 O2 -178.2(3) no
O1 C1 O5 C5 57.2(4) no
O5 C1 O1 C2'' 81.6(4) no
C1 C2 C3 C4 -53.3(4) no
C1 C2 C3 O3 -172.6(3) no
O2 C2 C3 C4 -177.9(3) no
O2 C2 C3 O3 62.9(4) no
C2 C3 C4 C5 52.9(5) no
C2 C3 C4 O4 170.9(3) no
O3 C3 C4 C5 174.0(3) no
O3 C3 C4 O4 -68.0(4) no
C3 C4 C5 C6 -175.1(3) no
C3 C4 C5 O5 -55.3(4) no
O4 C4 C5 C6 63.9(4) no
O4 C4 C5 O5 -176.3(3) no
C4 C5 C6 O6 59.8(4) no
C4 C5 O5 C1 60.8(4) no
C6 C5 O5 C1 -175.6(3) no
O5 C5 C6 O6 -61.8(4) no
C5 C6 O6 C1' -171.3(3) no
C2' C1' O6 C6 -166.7(3) no
O6 C1' C2' C3' -67.5(4) no
O6 C1' C2' O2' 57.4(4) no
C2' C1' O5' C5' -59.9(4) no
O5' C1' C2' C3' 54.2(4) no
O5' C1' C2' O2' 179.2(3) no
O6 C1' O5' C5' 59.9(4) no
O5' C1' O6 C6 72.3(4) no
C1' C2' C3' C4' -52.6(4) no
C1' C2' C3' O3' -173.0(3) no
O2' C2' C3' C4' -177.3(3) no
O2' C2' C3' O3' 62.3(4) no
C2' C3' C4' C5' 54.5(4) no
C2' C3' C4' O4' -68.7(4) no
O3' C3' C4' C5' 176.1(3) no
O3' C3' C4' O4' 52.9(4) no
C3' C4' C5' C6' -175.9(3) no
C3' C4' C5' O5' -58.5(4) no
O4' C4' C5' C6' -53.1(4) no
O4' C4' C5' O5' 64.3(4) no
C4' C5' C6' O6' -70.2(5) no
C4' C5' O5' C1' 62.6(4) no
C6' C5' O5' C1' -174.7(3) no
O5' C5' C6' O6' 169.7(3) no
O1'' C1'' C2'' C3'' 57.6(4) no
O1'' C1'' C2'' O1 179.6(3) no
O1'' C1'' C2'' O2'' -60.2(4) no
C1'' C2'' C3'' C4'' -149.5(3) no
C1'' C2'' C3'' O3'' 85.5(4) no
C1'' C2'' O1 C1 128.7(3) no
C1'' C2'' O2'' C5'' 133.6(3) no
C3'' C2'' O1 C1 -106.0(4) no
O1 C2'' C3'' C4'' 91.1(3) no
O1 C2'' C3'' O3'' -33.9(5) no
C3'' C2'' O2'' C5'' 9.5(4) no
O2'' C2'' C3'' C4'' -30.2(4) no
O2'' C2'' C3'' O3'' -155.2(3) no
O1 C2'' O2'' C5'' -110.6(3) no
O2'' C2'' O1 C1 11.2(5) no
C2'' C3'' C4'' C5'' 38.4(4) no
C2'' C3'' C4'' O4'' 164.3(3) no
O3'' C3'' C4'' C5'' 159.0(3) no
O3'' C3'' C4'' O4'' -75.1(5) no
C3'' C4'' C5'' C6'' -152.8(3) no
C3'' C4'' C5'' O2'' -33.4(4) no
O4'' C4'' C5'' C6'' 81.3(5) no
O4'' C4'' C5'' O2'' -159.3(3) no
C4'' C5'' C6'' O6'' -174.1(3) no
C4'' C5'' O2'' C2'' 15.3(4) no
C6'' C5'' O2'' C2'' 140.0(3) no
O2'' C5'' C6'' O6'' 68.5(4) no

_cod_database_fobs_code 2020208
